data_7013920
loop_
_publ_author_name
'Maspoch, D.'
'Ruiz-Molina, D'
'Wurst, K.'
'Vidal-Gancedo, J'
'Rovira, C.'
'Veciana, J.'

_publ_section_title
;
 Synthesis, structural and magnetic properties of a series of
 copper(II) complexes containing a monocarboxylated
 perchlorotriphenylmethyl radical as a coordinating open-shell ligand.
;
_journal_issue 7
_journal_name_full 'Dalton transactions (Cambridge, England : 2003)'
_journal_page_first 1073
_journal_page_last 1082
_journal_paper_doi 10.1039/b316458f
_journal_year 2004
_chemical_formula_moiety 'C30 H34 Au2 N10, 2(Br)'
_chemical_formula_sum 'C30 H34 Au2 Br2 N10'
_chemical_formula_weight 1088.41
_space_group_IT_number 2
_symmetry_cell_setting triclinic
_symmetry_space_group_name_Hall '-P 1'
_symmetry_space_group_name_H-M 'P -1'
_audit_creation_date 03-05-08
_audit_creation_method Xtal3.6
_cell_angle_alpha 113.735(3)
_cell_angle_beta 102.869(3)
_cell_angle_gamma 100.632(3)
_cell_formula_units_Z 1
_cell_length_a 8.2070(10)
_cell_length_b 10.8870(10)
_cell_length_c 11.2330(10)
_cell_measurement_reflns_used 3669
_cell_measurement_temperature 150(2)
_cell_measurement_theta_max 33.8
_cell_measurement_theta_min 2.81
_cell_volume 852.38(15)
_computing_cell_refinement 'Siemens SAINT (Siemens, 1995)'
_computing_data_collection 'Siemens SMART (Siemens, 1995)'
_computing_data_reduction 'xtal ADDREF SORTRF'
_computing_molecular_graphics xtal
_computing_publication_material 'xtal BONDLA CIFIO'
_computing_structure_refinement 'xtal CRYLSQ'
_computing_structure_solution xtal
_diffrn_ambient_temperature 150(2)
_diffrn_measured_fraction_theta_full 1.0
_diffrn_measured_fraction_theta_max .99
_diffrn_measurement_device_type
;
Bruker SMART CCD diffractometer
;
_diffrn_measurement_method '\w scans'
_diffrn_radiation_detector 'CCD area detector'
_diffrn_radiation_monochromator graphite
_diffrn_radiation_source 'sealed tube'
_diffrn_radiation_type 'Mo K\a'
_diffrn_radiation_wavelength .71073
_diffrn_reflns_av_R_equivalents .068
_diffrn_reflns_av_sigmaI/netI .123
_diffrn_reflns_limit_h_max 11
_diffrn_reflns_limit_h_min -12
_diffrn_reflns_limit_k_max 14
_diffrn_reflns_limit_k_min -16
_diffrn_reflns_limit_l_max 16
_diffrn_reflns_limit_l_min -16
_diffrn_reflns_number 14290
_diffrn_reflns_theta_full 32.1
_diffrn_reflns_theta_max 32.21
_diffrn_reflns_theta_min 2.1
_diffrn_standards_decay_% 0
_diffrn_standards_number 0
_exptl_absorpt_coefficient_mu 10.977
_exptl_absorpt_correction_T_max 1.0
_exptl_absorpt_correction_T_min .63
_exptl_absorpt_correction_type multi-scan
_exptl_absorpt_process_details
;
SADABS; Sheldrick, 1996
;
_exptl_crystal_colour colourless
_exptl_crystal_density_diffrn 2.12
_exptl_crystal_density_method 'not measured'
_exptl_crystal_description blade
_exptl_crystal_F_000 512
_exptl_crystal_size_max .12
_exptl_crystal_size_mid .09
_exptl_crystal_size_min .02
_refine_diff_density_max 3.462
_refine_diff_density_min -2.743
_refine_ls_extinction_method none
_refine_ls_goodness_of_fit_all 1.066
_refine_ls_goodness_of_fit_ref 1.183
_refine_ls_hydrogen_treatment noref
_refine_ls_matrix_type full
_refine_ls_number_constraints 0
_refine_ls_number_parameters 199
_refine_ls_number_reflns 4261
_refine_ls_number_restraints 0
_refine_ls_R_factor_all .089
_refine_ls_R_factor_gt .053
_refine_ls_shift/su_max .002
_refine_ls_shift/su_mean .00008
_refine_ls_structure_factor_coef F
_refine_ls_weighting_scheme calc
_refine_ls_wR_factor_all .063
_refine_ls_wR_factor_ref .058
_reflns_d_resolution_high .667
_reflns_d_resolution_low 9.688
_reflns_Friedel_coverage 0
_reflns_limit_h_max 12
_reflns_limit_h_min 0
_reflns_limit_k_max 16
_reflns_limit_k_min -16
_reflns_limit_l_max 16
_reflns_limit_l_min -16
_reflns_number_gt 4261
_reflns_number_total 5990
_reflns_threshold_expression 'F    >  .00 sig(F   )'
_cod_data_source_file b316458f.txt
_cod_data_source_block p128
_cod_original_sg_symbol_Hall -p_1
_cod_original_sg_symbol_H-M P_-1
_cod_database_code 7013920

loop_
_symmetry_equiv_pos_as_xyz
+x,+y,+z
-x,-y,-z

loop_
_atom_site_label
_atom_site_fract_x
_atom_site_fract_y
_atom_site_fract_z
_atom_site_U_iso_or_equiv
_atom_site_adp_type
_atom_site_calc_flag
_atom_site_calc_attached_atom
_atom_site_occupancy
_atom_site_disorder_assembly
_atom_site_disorder_group
Au .75120(4) .51219(3) .46801(4) .01933(12) Uani ? ? 1.00000 ? ?
Br .82305(12) .81128(10) .18286(10) .0300(4) Uani ? ? 1.00000 ? ?
C1 .8364(15) .5755(12) .8051(12) .042(5) Uani ? ? 1.00000 ? ?
N21 .8169(10) .6929(8) .7735(8) .025(3) Uani ? ? 1.00000 ? ?
C22 .7893(10) .6823(9) .6476(9) .021(3) Uani ? ? 1.00000 ? ?
N23 .7942(9) .8139(7) .6652(8) .020(3) Uani ? ? 1.00000 ? ?
C24 .8242(11) .9035(9) .8016(10) .026(3) Uani ? ? 1.00000 ? ?
C25 .8397(12) .8268(10) .8722(10) .030(4) Uani ? ? 1.00000 ? ?
C2 .7563(11) .8527(9) .5545(10) .023(3) Uani ? ? 1.00000 ? ?
C31 .2938(11) .8086(9) .5258(10) .024(3) Uani ? ? 1.00000 ? ?
N32 .4667(9) .8311(7) .5784(8) .021(3) Uani ? ? 1.00000 ? ?
C33 .5628(10) .8321(9) .4969(10) .022(3) Uani ? ? 1.00000 ? ?
C34 .4949(11) .8147(10) .3639(10) .026(3) Uani ? ? 1.00000 ? ?
C35 .3145(12) .7948(10) .3110(10) .028(3) Uani ? ? 1.00000 ? ?
C36 .2137(11) .7909(10) .3961(11) .030(4) Uani ? ? 1.00000 ? ?
C3 .1828(11) .8115(10) .6182(10) .025(3) Uani ? ? 1.00000 ? ?
N41 .2557(9) .7806(8) .7307(8) .022(3) Uani ? ? 1.00000 ? ?
C42 .2874(10) .6560(9) .7122(9) .022(3) Uani ? ? 1.00000 ? ?
N43 .3514(10) .6722(8) .8420(8) .026(3) Uani ? ? 1.00000 ? ?
C44 .3618(13) .8028(11) .9377(10) .034(4) Uani ? ? 1.00000 ? ?
C45 .3014(13) .8721(10) .8689(11) .033(4) Uani ? ? 1.00000 ? ?
C4 .3961(14) .5628(11) .8745(11) .037(4) Uani ? ? 1.00000 ? ?
H1a .82915 .59499 .89439 .06300 Uiso ? ? 1.00000 ? ?
H1b .94472 .55792 .80100 .06300 Uiso ? ? 1.00000 ? ?
H1c .74253 .49204 .74090 .06300 Uiso ? ? 1.00000 ? ?
H24 .83277 1.00169 .83924 .03000 Uiso ? ? 1.00000 ? ?
H25 .86159 .85860 .96855 .03800 Uiso ? ? 1.00000 ? ?
H2a .79373 .79581 .48120 .03000 Uiso ? ? 1.00000 ? ?
H2b .82082 .94924 .58770 .03000 Uiso ? ? 1.00000 ? ?
H34 .56904 .81580 .30919 .03300 Uiso ? ? 1.00000 ? ?
H35 .26222 .78206 .21917 .03500 Uiso ? ? 1.00000 ? ?
H36 .08973 .77764 .36517 .03700 Uiso ? ? 1.00000 ? ?
H3a .06868 .74306 .56233 .03100 Uiso ? ? 1.00000 ? ?
H3b .16670 .90243 .65692 .03100 Uiso ? ? 1.00000 ? ?
H44 .40507 .83798 1.03553 .04300 Uiso ? ? 1.00000 ? ?
H45 .29102 .96563 .90788 .04200 Uiso ? ? 1.00000 ? ?
H4a .51353 .59703 .93744 .05700 Uiso ? ? 1.00000 ? ?
H4b .38801 .48213 .79290 .05700 Uiso ? ? 1.00000 ? ?
H4c .31891 .53335 .91642 .05700 Uiso ? ? 1.00000 ? ?

loop_
_atom_site_aniso_label
_atom_site_aniso_U_11
_atom_site_aniso_U_22
_atom_site_aniso_U_33
_atom_site_aniso_U_12
_atom_site_aniso_U_13
_atom_site_aniso_U_23
Au .01710(15) .01580(15) .02535(18) .00422(10) .00867(11) .00925(12)
Br .0279(4) .0331(5) .0306(5) .0074(4) .0096(4) .0170(4)
C1 .052(7) .042(7) .045(7) .015(5) .021(5) .031(6)
N21 .028(4) .024(4) .028(4) .008(3) .011(3) .014(3)
C22 .017(4) .020(4) .028(5) .007(3) .009(3) .010(4)
N23 .016(3) .020(4) .029(4) .008(3) .013(3) .012(3)
C24 .022(4) .021(4) .029(5) .006(3) .011(4) .006(4)
C25 .029(5) .027(5) .030(5) .007(4) .008(4) .011(4)
C2 .020(4) .021(4) .035(5) .009(3) .016(4) .017(4)
C31 .018(4) .021(4) .038(5) .008(3) .012(4) .015(4)
N32 .017(3) .021(4) .032(4) .009(3) .011(3) .015(3)
C33 .016(4) .016(4) .039(5) .006(3) .016(3) .014(4)
C34 .026(4) .027(5) .039(5) .009(3) .021(4) .021(4)
C35 .035(5) .027(5) .033(5) .008(4) .009(4) .027(4)
C36 .018(4) .026(5) .049(6) .010(3) .011(4) .021(4)
C3 .015(4) .029(5) .035(5) .011(3) .010(3) .015(4)
N41 .018(3) .022(4) .029(4) .007(3) .014(3) .010(3)
C42 .018(4) .024(5) .022(4) .001(3) .007(3) .011(4)
N43 .028(4) .023(4) .026(4) .000(3) .009(3) .012(3)
C44 .032(5) .033(6) .028(5) -.000(4) .010(4) .011(4)
C45 .039(5) .024(5) .034(5) .004(4) .023(4) .007(4)
C4 .042(6) .034(6) .033(6) .001(4) .008(4) .020(5)

loop_
_atom_type_symbol
_atom_type_description
_atom_type_oxidation_number
_atom_type_number_in_cell
_atom_type_scat_dispersion_real
_atom_type_scat_dispersion_imag
_atom_type_scat_source
C ? 0 30 .002 .002 'Int Tables Vol IV Tables 2.2B and 2.3.1'
H ? 0 34 0 0 'Int Tables Vol IV Tables 2.2B and 2.3.1'
Au ? 0 2 -2.688 8.798 'Int Tables Vol IV Tables 2.2B and 2.3.1'
Br ? 0 2 -.374 2.456 'Int Tables Vol IV Tables 2.2B and 2.3.1'
N ? 0 10 .004 .003 'Int Tables Vol IV Tables 2.2B and 2.3.1'

loop_
_diffrn_attenuator_code
_diffrn_attenuator_scale
? ?

loop_
_geom_angle_atom_site_label_1
_geom_angle_atom_site_label_2
_geom_angle_atom_site_label_3
_geom_angle_site_symmetry_1
_geom_angle_site_symmetry_2
_geom_angle_site_symmetry_3
_geom_angle
_geom_angle_publ_flag
C22 Au C42 . . '2 666' 179.3(5) ?
N21 C1 H1a . . . 111.1 ?
N21 C1 H1b . . . 111.7 ?
N21 C1 H1c . . . 109.6 ?
H1a C1 H1b . . . 108.9 ?
H1a C1 H1c . . . 106.5 ?
H1b C1 H1c . . . 108.9 ?
C1 N21 C22 . . . 123.2(8) ?
C1 N21 C25 . . . 123.6(10) ?
C22 N21 C25 . . . 113.0(10) ?
Au C22 N21 . . . 129.2(8) ?
Au C22 N23 . . . 126.3(8) ?
N21 C22 N23 . . . 104.5(7) ?
C22 N23 C24 . . . 110.4(9) ?
C22 N23 C2 . . . 125.1(7) ?
C24 N23 C2 . . . 124.3(8) ?
N23 C24 C25 . . . 107.4(8) ?
N23 C24 H24 . . . 125.8 ?
C25 C24 H24 . . . 126.8 ?
N21 C25 C24 . . . 104.7(9) ?
N21 C25 H25 . . . 127.4 ?
C24 C25 H25 . . . 127.9 ?
N23 C2 C33 . . . 112.0(9) ?
N23 C2 H2a . . . 109.3 ?
N23 C2 H2b . . . 109.7 ?
C33 C2 H2a . . . 108.7 ?
C33 C2 H2b . . . 109.1 ?
H2a C2 H2b . . . 107.9 ?
N32 C31 C36 . . . 123.7(10) ?
N32 C31 C3 . . . 117.9(9) ?
C36 C31 C3 . . . 118.3(8) ?
C31 N32 C33 . . . 117.0(9) ?
C2 C33 N32 . . . 117.0(9) ?
C2 C33 C34 . . . 119.0(10) ?
N32 C33 C34 . . . 124.0(8) ?
C33 C34 C35 . . . 118.6(10) ?
C33 C34 H34 . . . 120.9 ?
C35 C34 H34 . . . 120.5 ?
C34 C35 C36 . . . 117.1(10) ?
C34 C35 H35 . . . 121.1 ?
C36 C35 H35 . . . 121.7 ?
C31 C36 C35 . . . 119.6(9) ?
C31 C36 H36 . . . 119.8 ?
C35 C36 H36 . . . 120.6 ?
C31 C3 N41 . . . 114.9(8) ?
C31 C3 H3a . . . 108.6 ?
C31 C3 H3b . . . 108.9 ?
N41 C3 H3a . . . 108.0 ?
N41 C3 H3b . . . 108.5 ?
H3a C3 H3b . . . 107.8 ?
C3 N41 C42 . . . 124.3(7) ?
C3 N41 C45 . . . 124.9(9) ?
C42 N41 C45 . . . 110.8(9) ?
N41 C42 N43 . . . 104.5(7) ?
N41 C42 Au . . '2 666' 127.3(7) ?
N43 C42 Au . . '2 666' 128.2(8) ?
C42 N43 C44 . . . 110.8(10) ?
C42 N43 C4 . . . 124.6(8) ?
C44 N43 C4 . . . 124.6(9) ?
N43 C44 C45 . . . 107.7(9) ?
N43 C44 H44 . . . 125.3 ?
C45 C44 H44 . . . 126.9 ?
N41 C45 C44 . . . 106.1(9) ?
N41 C45 H45 . . . 126.5 ?
C44 C45 H45 . . . 127.4 ?
N43 C4 H4a . . . 111.0 ?
N43 C4 H4b . . . 110.9 ?
N43 C4 H4c . . . 110.6 ?
H4a C4 H4b . . . 108.0 ?
H4a C4 H4c . . . 107.7 ?
H4b C4 H4c . . . 108.5 ?

loop_
_geom_bond_atom_site_label_1
_geom_bond_atom_site_label_2
_geom_bond_site_symmetry_1
_geom_bond_site_symmetry_2
_geom_bond_distance
_geom_bond_publ_flag
Au C22 . . 2.024(8) ?
Au C42 . '2 666' 2.017(8) ?
C1 N21 . . 1.484(18) ?
C1 H1a . . .957 ?
C1 H1b . . .950 ?
C1 H1c . . .952 ?
N21 C22 . . 1.334(14) ?
N21 C25 . . 1.376(12) ?
C22 N23 . . 1.357(13) ?
N23 C24 . . 1.378(12) ?
N23 C2 . . 1.457(15) ?
C24 C25 . . 1.368(18) ?
C24 H24 . . .960 ?
C25 H25 . . .955 ?
C2 C33 . . 1.511(12) ?
C2 H2a . . .963 ?
C2 H2b . . .956 ?
C31 N32 . . 1.343(11) ?
C31 C36 . . 1.376(16) ?
C31 C3 . . 1.521(16) ?
N32 C33 . . 1.337(14) ?
C33 C34 . . 1.394(16) ?
C34 C35 . . 1.407(13) ?
C34 H34 . . .958 ?
C35 C36 . . 1.404(17) ?
C35 H35 . . .966 ?
C36 H36 . . .961 ?
C3 N41 . . 1.466(15) ?
C3 H3a . . .965 ?
C3 H3b . . .955 ?
N41 C42 . . 1.371(14) ?
N41 C45 . . 1.378(12) ?
C42 N43 . . 1.360(13) ?
N43 C44 . . 1.367(12) ?
N43 C4 . . 1.462(17) ?
C44 C45 . . 1.361(19) ?
C44 H44 . . .958 ?
C45 H45 . . .962 ?
C4 H4a . . .959 ?
C4 H4b . . .959 ?
C4 H4c . . .951 ?

loop_
_geom_hbond_atom_site_label_D
_geom_hbond_atom_site_label_H
_geom_hbond_atom_site_label_A
_geom_hbond_site_symmetry_D
_geom_hbond_site_symmetry_H
_geom_hbond_site_symmetry_A
_geom_hbond_distance_DH
_geom_hbond_distance_HA
_geom_hbond_distance_DA
_geom_hbond_angle_DHA
_geom_hbond_publ_flag
? ? ? ? ? ? ? ? ? ? ?

loop_
_geom_torsion_atom_site_label_1
_geom_torsion_atom_site_label_2
_geom_torsion_atom_site_label_3
_geom_torsion_atom_site_label_4
_geom_torsion_site_symmetry_1
_geom_torsion_site_symmetry_2
_geom_torsion_site_symmetry_3
_geom_torsion_site_symmetry_4
_geom_torsion
_geom_torsion_publ_flag
? ? ? ? ? ? ? ? ? ?
